data_4345798
loop_
_publ_author_name
'Ar\'evalo, Rebeca'
'Riera, Luc\'ia'
'P\'erez, Julio'

_publ_section_title
;
 Interligand C-C Coupling between \a-Methyl N-Heterocycles and bipy or
 phen at Rhenium Tricarbonyl Complexes.
;
_journal_issue 8
_journal_name_full 'Inorganic chemistry'
_journal_page_first 4249
_journal_page_last 4252
_journal_paper_doi 10.1021/acs.inorgchem.7b00078
_journal_volume 56
_journal_year 2017
_chemical_formula_sum 'C20 H15 F3 N3 O7 Re S'
_chemical_formula_weight 684.61
_chemical_name_systematic
;
 ?
;
_space_group_crystal_system monoclinic
_space_group_IT_number 14
_space_group_name_Hall '-P 2ybc'
_space_group_name_H-M_alt 'P 1 21/c 1'
_symmetry_space_group_name_Hall '-P 2ybc'
_symmetry_space_group_name_H-M 'P 1 21/c 1'
_atom_sites_solution_hydrogens geom
_audit_creation_method SHELXL-2014
_cell_angle_alpha 90.0
_cell_angle_beta 94.094(2)
_cell_angle_gamma 90.0
_cell_formula_units_Z 4
_cell_length_a 7.8820(3)
_cell_length_b 14.4897(5)
_cell_length_c 19.0979(6)
_cell_measurement_reflns_used 1985
_cell_measurement_temperature 100.0(1)
_cell_measurement_theta_max 30.655
_cell_measurement_theta_min 2.56
_cell_volume 2175.56(13)
_computing_cell_refinement 'BRUKER APEX2'
_computing_data_collection 'BRUKER APEX2'
_computing_structure_refinement 'SHELXL-2014 (Sheldrick, 2014)'
_diffrn_ambient_temperature 100.0(1)
_diffrn_measured_fraction_theta_full 1.000
_diffrn_measured_fraction_theta_max 1.000
_diffrn_measurement_device_type 'Bruker Kappa APEXII CCD'
_diffrn_measurement_method 'omega and phi scans'
_diffrn_radiation_type MoK\a
_diffrn_radiation_wavelength 0.71073
_diffrn_reflns_av_R_equivalents 0.0327
_diffrn_reflns_av_unetI/netI 0.0208
_diffrn_reflns_Laue_measured_fraction_full 1.000
_diffrn_reflns_Laue_measured_fraction_max 1.000
_diffrn_reflns_limit_h_max 11
_diffrn_reflns_limit_h_min -11
_diffrn_reflns_limit_k_max 20
_diffrn_reflns_limit_k_min -20
_diffrn_reflns_limit_l_max 26
_diffrn_reflns_limit_l_min -27
_diffrn_reflns_number 46682
_diffrn_reflns_point_group_measured_fraction_full 1.000
_diffrn_reflns_point_group_measured_fraction_max 1.000
_diffrn_reflns_theta_full 25.242
_diffrn_reflns_theta_max 30.507
_diffrn_reflns_theta_min 1.766
_diffrn_source 'fine-focus sealed tube'
_exptl_absorpt_coefficient_mu 5.757
_exptl_absorpt_correction_T_max 0.6301
_exptl_absorpt_correction_T_min 0.5031
_exptl_absorpt_correction_type multi-scan
_exptl_absorpt_process_details 'BRUKER SADABS'
_exptl_crystal_colour yellow
_exptl_crystal_density_diffrn 2.090
_exptl_crystal_description plate
_exptl_crystal_F_000 1320
_exptl_crystal_size_max 0.17
_exptl_crystal_size_mid 0.10
_exptl_crystal_size_min 0.05
_refine_diff_density_max 0.749
_refine_diff_density_min -0.672
_refine_diff_density_rms 0.094
_refine_ls_extinction_method none
_refine_ls_goodness_of_fit_ref 1.035
_refine_ls_hydrogen_treatment constr
_refine_ls_matrix_type full
_refine_ls_number_parameters 316
_refine_ls_number_reflns 6648
_refine_ls_number_restraints 0
_refine_ls_restrained_S_all 1.035
_refine_ls_R_factor_all 0.0215
_refine_ls_R_factor_gt 0.0168
_refine_ls_shift/su_max 0.006
_refine_ls_shift/su_mean 0.000
_refine_ls_structure_factor_coef Fsqd
_refine_ls_weighting_details 'w=1/[\s^2^(Fo^2^)+(0.0138P)^2^+1.8097P] where P=(Fo^2^+2Fc^2^)/3'
_refine_ls_weighting_scheme calc
_refine_ls_wR_factor_gt 0.0352
_refine_ls_wR_factor_ref 0.0363
_reflns_Friedel_coverage 0.000
_reflns_number_gt 5942
_reflns_number_total 6648
_reflns_threshold_expression 'I > 2\s(I)'
_cod_data_source_file ic7b00078_si_001.cif
_cod_data_source_block compound_1
_cod_database_code 4345798
_shelx_space_group_comment
;
The symmetry employed for this shelxl refinement is uniquely defined
by the following loop, which should always be used as a source of
symmetry information in preference to the above space-group names.
They are only intended as comments.
;
_shelxl_version_number 2014-3

loop_
_space_group_symop_operation_xyz
'x, y, z'
'-x, y+1/2, -z+1/2'
'-x, -y, -z'
'x, -y-1/2, z-1/2'

loop_
_atom_site_label
_atom_site_type_symbol
_atom_site_fract_x
_atom_site_fract_y
_atom_site_fract_z
_atom_site_U_iso_or_equiv
_atom_site_adp_type
_atom_site_occupancy
_atom_site_site_symmetry_order
_atom_site_calc_flag
_atom_site_refinement_flags_posn
_atom_site_refinement_flags_adp
Re1 Re 0.94466(2) 0.20354(2) 0.54428(2) 0.00895(2) Uani 1 1 d . .
S1 S 1.61725(6) 0.24283(4) 0.80156(3) 0.01495(9) Uani 1 1 d . .
O1 O 1.46450(16) 0.09202(10) 0.56320(7) 0.0138(3) Uani 1 1 d . .
O3 O 1.76738(19) 0.21547(10) 0.76752(8) 0.0210(3) Uani 1 1 d . .
O4 O 1.4666(2) 0.19046(12) 0.78123(9) 0.0281(4) Uani 1 1 d . .
F1 F 1.70121(19) 0.41466(10) 0.77564(8) 0.0337(3) Uani 1 1 d . .
F2 F 1.5368(2) 0.35203(11) 0.69414(7) 0.0372(4) Uani 1 1 d . .
C21 C 1.5703(3) 0.35676(16) 0.76376(12) 0.0224(4) Uani 1 1 d . .
F3 F 1.43586(18) 0.39506(11) 0.79093(8) 0.0340(3) Uani 1 1 d . .
O2 O 1.6449(2) 0.26156(12) 0.87544(8) 0.0223(3) Uani 1 1 d . .
N10 N 1.0297(2) 0.32306(11) 0.60733(9) 0.0112(3) Uani 1 1 d . .
C6 C 1.2766(3) 0.53109(14) 0.56235(12) 0.0179(4) Uani 1 1 d . .
H002 H 1.3249 0.5839 0.5831 0.022 Uiso 1 1 calc R U
C1 C 1.3165(3) 0.11279(15) 0.45213(10) 0.0171(4) Uani 1 1 d . .
H00A H 1.4200 0.0844 0.4394 0.026 Uiso 1 1 calc R U
H00B H 1.2215 0.0747 0.4366 0.026 Uiso 1 1 calc R U
H00C H 1.3047 0.1723 0.4303 0.026 Uiso 1 1 calc R U
N2 N 1.20907(19) 0.15804(11) 0.56695(9) 0.0116(3) Uani 1 1 d . .
O16 O 0.84721(18) 0.06547(10) 0.65683(8) 0.0174(3) Uani 1 1 d . .
C15 C 0.7153(2) 0.24955(13) 0.53263(10) 0.0122(4) Uani 1 1 d . .
C2 C 1.0469(2) 0.28582(14) 0.40019(10) 0.0148(4) Uani 1 1 d . .
H018 H 0.9864 0.2366 0.3795 0.018 Uiso 1 1 calc R U
C16 C 0.8803(2) 0.11962(13) 0.61594(10) 0.0122(3) Uani 1 1 d . .
N1 N 1.04702(19) 0.29734(11) 0.46957(8) 0.0114(3) Uani 1 1 d . .
C5 C 1.2912(2) 0.51550(14) 0.49317(12) 0.0176(4) Uani 1 1 d . .
H021 H 1.3517 0.5571 0.4675 0.021 Uiso 1 1 calc R U
C12 C 1.2157(2) 0.43655(13) 0.45863(11) 0.0148(4) Uani 1 1 d . .
C19 C 1.4571(2) 0.11777(15) 0.63715(11) 0.0168(4) Uani 1 1 d . .
H02A H 1.5353 0.1678 0.6497 0.020 Uiso 1 1 calc R U
H02B H 1.4839 0.0655 0.6678 0.020 Uiso 1 1 calc R U
C17 C 0.8826(2) 0.10848(13) 0.47746(10) 0.0134(4) Uani 1 1 d . .
C14 C 1.1879(2) 0.46735(13) 0.60426(11) 0.0147(4) Uani 1 1 d . .
C8 C 1.0742(3) 0.41631(14) 0.71059(11) 0.0178(4) Uani 1 1 d . .
H027 H 1.0567 0.4246 0.7578 0.021 Uiso 1 1 calc R U
C9 C 1.0086(2) 0.33825(14) 0.67503(11) 0.0149(4) Uani 1 1 d . .
H028 H 0.9480 0.2954 0.6995 0.018 Uiso 1 1 calc R U
C11 C 1.1286(2) 0.37300(13) 0.49829(10) 0.0118(3) Uani 1 1 d . .
C18 C 1.3216(2) 0.12349(13) 0.52940(11) 0.0132(4) Uani 1 1 d . .
C4 C 1.2211(3) 0.41924(14) 0.38639(11) 0.0179(4) Uani 1 1 d . .
H031 H 1.2828 0.4577 0.3586 0.021 Uiso 1 1 calc R U
C13 C 1.1166(2) 0.38760(13) 0.57187(10) 0.0118(3) Uani 1 1 d . .
C3 C 1.1344(3) 0.34506(15) 0.35737(11) 0.0182(4) Uani 1 1 d . .
H033 H 1.1337 0.3340 0.3094 0.022 Uiso 1 1 calc R U
C20 C 1.2743(2) 0.14810(16) 0.64146(11) 0.0173(4) Uani 1 1 d . .
H03A H 1.2099 0.1021 0.6652 0.021 Uiso 1 1 calc R U
H03B H 1.2684 0.2063 0.6662 0.021 Uiso 1 1 calc R U
C7 C 1.1643(3) 0.48067(14) 0.67588(11) 0.0176(4) Uani 1 1 d . .
H037 H 1.2091 0.5324 0.6994 0.021 Uiso 1 1 calc R U
O15 O 0.57845(17) 0.27728(10) 0.52823(8) 0.0165(3) Uani 1 1 d . .
O17 O 0.8458(2) 0.05284(10) 0.43617(8) 0.0211(3) Uani 1 1 d . .

loop_
_atom_site_aniso_label
_atom_site_aniso_U_11
_atom_site_aniso_U_22
_atom_site_aniso_U_33
_atom_site_aniso_U_23
_atom_site_aniso_U_13
_atom_site_aniso_U_12
Re1 0.00825(3) 0.00779(3) 0.01082(4) -0.00032(3) 0.00082(2) -0.00142(3)
S1 0.0155(2) 0.0181(2) 0.0113(2) -0.00002(18) 0.00164(17) -0.00018(18)
O1 0.0110(6) 0.0140(7) 0.0166(7) -0.0009(5) 0.0012(5) 0.0019(5)
O3 0.0214(7) 0.0201(8) 0.0224(8) 0.0011(6) 0.0085(6) 0.0047(6)
O4 0.0257(8) 0.0364(10) 0.0223(8) -0.0012(7) 0.0028(7) -0.0136(7)
F1 0.0388(8) 0.0191(7) 0.0438(9) 0.0017(6) 0.0067(7) -0.0021(6)
F2 0.0577(10) 0.0377(9) 0.0156(7) 0.0060(6) -0.0023(6) 0.0154(8)
C21 0.0254(11) 0.0239(11) 0.0178(10) 0.0021(9) 0.0006(8) 0.0069(9)
F3 0.0299(8) 0.0406(9) 0.0312(8) -0.0020(7) 0.0015(6) 0.0199(7)
O2 0.0259(8) 0.0290(8) 0.0118(7) -0.0014(6) -0.0006(6) 0.0059(7)
N10 0.0107(7) 0.0094(7) 0.0134(8) 0.0003(6) 0.0007(6) -0.0004(6)
C6 0.0145(9) 0.0090(9) 0.0302(12) -0.0029(8) 0.0008(8) -0.0021(7)
C1 0.0165(9) 0.0187(10) 0.0164(10) -0.0020(8) 0.0025(7) 0.0007(8)
N2 0.0106(7) 0.0103(7) 0.0138(8) -0.0002(6) 0.0006(6) -0.0004(6)
O16 0.0185(7) 0.0161(7) 0.0177(7) 0.0039(6) 0.0025(6) 0.0001(6)
C15 0.0146(9) 0.0084(8) 0.0136(9) 0.0009(7) 0.0015(7) -0.0036(7)
C2 0.0146(9) 0.0154(9) 0.0143(9) 0.0002(7) 0.0011(7) -0.0003(7)
C16 0.0102(8) 0.0115(8) 0.0148(9) -0.0030(7) -0.0006(7) 0.0007(7)
N1 0.0098(7) 0.0101(7) 0.0142(8) 0.0006(6) 0.0013(6) 0.0003(6)
C5 0.0120(9) 0.0108(9) 0.0303(12) 0.0031(8) 0.0033(8) -0.0014(7)
C12 0.0106(8) 0.0110(9) 0.0229(10) 0.0034(8) 0.0025(7) 0.0004(7)
C19 0.0129(9) 0.0207(10) 0.0165(10) 0.0018(8) -0.0006(7) 0.0020(8)
C17 0.0128(8) 0.0113(8) 0.0162(9) 0.0034(7) 0.0014(7) -0.0013(7)
C14 0.0114(8) 0.0105(8) 0.0219(10) -0.0020(8) -0.0008(7) 0.0000(7)
C8 0.0195(10) 0.0181(10) 0.0153(10) -0.0059(8) -0.0015(7) 0.0016(8)
C9 0.0141(9) 0.0151(9) 0.0155(9) -0.0010(8) 0.0020(7) 0.0010(7)
C11 0.0087(8) 0.0107(8) 0.0160(9) 0.0004(7) 0.0015(7) -0.0001(6)
C18 0.0113(8) 0.0082(8) 0.0199(10) 0.0002(7) 0.0006(7) -0.0018(6)
C4 0.0171(9) 0.0163(9) 0.0210(10) 0.0068(8) 0.0066(8) 0.0005(7)
C13 0.0075(8) 0.0103(8) 0.0177(9) -0.0004(7) 0.0008(6) 0.0006(6)
C3 0.0195(10) 0.0211(10) 0.0143(10) 0.0029(8) 0.0036(8) 0.0025(8)
C20 0.0123(9) 0.0243(11) 0.0151(10) -0.0005(8) -0.0005(7) 0.0028(8)
C7 0.0165(9) 0.0132(9) 0.0227(11) -0.0064(8) -0.0024(8) 0.0005(7)
O15 0.0123(6) 0.0134(7) 0.0236(8) 0.0021(6) 0.0008(5) 0.0000(5)
O17 0.0276(8) 0.0141(7) 0.0212(8) -0.0034(6) -0.0011(6) -0.0045(6)

loop_
_atom_type_symbol
_atom_type_description
_atom_type_scat_dispersion_real
_atom_type_scat_dispersion_imag
_atom_type_scat_source
C C 0.0033 0.0016 'International Tables Vol C Tables 4.2.6.8 and 6.1.1.4'
H H 0.0000 0.0000 'International Tables Vol C Tables 4.2.6.8 and 6.1.1.4'
N N 0.0061 0.0033 'International Tables Vol C Tables 4.2.6.8 and 6.1.1.4'
O O 0.0106 0.0060 'International Tables Vol C Tables 4.2.6.8 and 6.1.1.4'
F F 0.0171 0.0103 'International Tables Vol C Tables 4.2.6.8 and 6.1.1.4'
S S 0.1246 0.1234 'International Tables Vol C Tables 4.2.6.8 and 6.1.1.4'
Re Re -1.0185 7.2310 'International Tables Vol C Tables 4.2.6.8 and 6.1.1.4'

loop_
_geom_angle_atom_site_label_1
_geom_angle_atom_site_label_2
_geom_angle_atom_site_label_3
_geom_angle
C17 Re1 C15 88.79(8)
C17 Re1 C16 87.23(8)
C15 Re1 C16 90.45(8)
C17 Re1 N1 95.84(7)
C15 Re1 N1 95.59(7)
C16 Re1 N1 173.27(7)
C17 Re1 N10 171.48(7)
C15 Re1 N10 92.16(7)
C16 Re1 N10 101.22(7)
N1 Re1 N10 75.64(6)
C17 Re1 N2 96.25(7)
C15 Re1 N2 174.64(7)
C16 Re1 N2 87.99(7)
N1 Re1 N2 85.73(6)
N10 Re1 N2 83.12(6)
O2 S1 O4 115.38(10)
O2 S1 O3 114.92(10)
O4 S1 O3 114.84(11)
O2 S1 C21 103.25(10)
O4 S1 C21 103.28(11)
O3 S1 C21 102.66(10)
C18 O1 C19 106.75(14)
F3 C21 F1 107.34(19)
F3 C21 F2 107.59(18)
F1 C21 F2 107.19(19)
F3 C21 S1 111.48(16)
F1 C21 S1 111.56(15)
F2 C21 S1 111.45(16)
C9 N10 C13 117.96(17)
C9 N10 Re1 127.59(13)
C13 N10 Re1 114.43(13)
C5 C6 C14 121.02(19)
C5 C6 H002 119.5
C14 C6 H002 119.5
C18 C1 H00A 109.5
C18 C1 H00B 109.5
H00A C1 H00B 109.5
C18 C1 H00C 109.5
H00A C1 H00C 109.5
H00B C1 H00C 109.5
C18 N2 C20 106.98(16)
C18 N2 Re1 133.70(14)
C20 N2 Re1 118.43(12)
O15 C15 Re1 177.56(17)
N1 C2 C3 122.49(19)
N1 C2 H018 118.8
C3 C2 H018 118.8
O16 C16 Re1 175.90(17)
C2 N1 C11 117.76(17)
C2 N1 Re1 126.92(13)
C11 N1 Re1 115.19(13)
C6 C5 C12 121.53(19)
C6 C5 H021 119.2
C12 C5 H021 119.2
C11 C12 C4 117.59(18)
C11 C12 C5 118.69(19)
C4 C12 C5 123.72(19)
O1 C19 C20 103.27(15)
O1 C19 H02A 111.1
C20 C19 H02A 111.1
O1 C19 H02B 111.1
C20 C19 H02B 111.1
H02A C19 H02B 109.1
O17 C17 Re1 178.46(17)
C7 C14 C13 117.58(18)
C7 C14 C6 123.87(18)
C13 C14 C6 118.54(19)
C7 C8 C9 120.08(19)
C7 C8 H027 120.0
C9 C8 H027 120.0
N10 C9 C8 122.46(19)
N10 C9 H028 118.8
C8 C9 H028 118.8
N1 C11 C12 123.00(18)
N1 C11 C13 116.80(17)
C12 C11 C13 120.16(17)
N2 C18 O1 117.11(18)
N2 C18 C1 128.88(18)
O1 C18 C1 114.00(17)
C3 C4 C12 119.21(19)
C3 C4 H031 120.4
C12 C4 H031 120.4
N10 C13 C14 122.83(18)
N10 C13 C11 117.12(17)
C14 C13 C11 120.02(18)
C4 C3 C2 119.8(2)
C4 C3 H033 120.1
C2 C3 H033 120.1
N2 C20 C19 104.00(16)
N2 C20 H03A 111.0
C19 C20 H03A 111.0
N2 C20 H03B 111.0
C19 C20 H03B 111.0
H03A C20 H03B 109.0
C8 C7 C14 119.07(18)
C8 C7 H037 120.5
C14 C7 H037 120.5

loop_
_geom_bond_atom_site_label_1
_geom_bond_atom_site_label_2
_geom_bond_distance
Re1 C17 1.917(2)
Re1 C15 1.925(2)
Re1 C16 1.926(2)
Re1 N1 2.1676(17)
Re1 N10 2.1869(17)
Re1 N2 2.199(2)
S1 O2 1.4382(16)
S1 O4 1.4389(18)
S1 O3 1.4456(17)
S1 C21 1.829(2)
O1 C18 1.338(2)
O1 C19 1.466(2)
F1 C21 1.337(3)
F2 C21 1.339(3)
C21 F3 1.334(3)
N10 C9 1.334(3)
N10 C13 1.367(2)
C6 C5 1.353(3)
C6 C14 1.436(3)
C6 H002 0.9300
C1 C18 1.482(3)
C1 H00A 0.9600
C1 H00B 0.9600
C1 H00C 0.9600
N2 C18 1.281(3)
N2 C20 1.485(3)
O16 C16 1.150(2)
C15 O15 1.148(2)
C2 N1 1.336(2)
C2 C3 1.401(3)
C2 H018 0.9300
N1 C11 1.366(2)
C5 C12 1.429(3)
C5 H021 0.9300
C12 C11 1.403(3)
C12 C4 1.406(3)
C19 C20 1.514(3)
C19 H02A 0.9700
C19 H02B 0.9700
C17 O17 1.150(2)
C14 C7 1.407(3)
C14 C13 1.409(3)
C8 C7 1.371(3)
C8 C9 1.399(3)
C8 H027 0.9300
C9 H028 0.9300
C11 C13 1.431(3)
C4 C3 1.369(3)
C4 H031 0.9300
C3 H033 0.9300
C20 H03A 0.9700
C20 H03B 0.9700
C7 H037 0.9300

loop_
_geom_torsion_atom_site_label_1
_geom_torsion_atom_site_label_2
_geom_torsion_atom_site_label_3
_geom_torsion_atom_site_label_4
_geom_torsion
O2 S1 C21 F3 -58.36(18)
O4 S1 C21 F3 62.17(18)
O3 S1 C21 F3 -178.13(15)
O2 S1 C21 F1 61.63(18)
O4 S1 C21 F1 -177.84(16)
O3 S1 C21 F1 -58.14(18)
O2 S1 C21 F2 -178.58(16)
O4 S1 C21 F2 -58.06(18)
O3 S1 C21 F2 61.64(18)
C3 C2 N1 C11 3.6(3)
C3 C2 N1 Re1 -172.05(14)
C14 C6 C5 C12 1.6(3)
C6 C5 C12 C11 -1.7(3)
C6 C5 C12 C4 177.28(19)
C18 O1 C19 C20 12.3(2)
C5 C6 C14 C7 -178.20(19)
C5 C6 C14 C13 0.3(3)
C13 N10 C9 C8 -1.1(3)
Re1 N10 C9 C8 177.69(14)
C7 C8 C9 N10 -0.1(3)
C2 N1 C11 C12 -2.1(3)
Re1 N1 C11 C12 174.08(14)
C2 N1 C11 C13 175.58(17)
Re1 N1 C11 C13 -8.2(2)
C4 C12 C11 N1 -1.5(3)
C5 C12 C11 N1 177.53(17)
C4 C12 C11 C13 -179.10(17)
C5 C12 C11 C13 -0.1(3)
C20 N2 C18 O1 -2.4(2)
Re1 N2 C18 O1 -171.11(12)
C20 N2 C18 C1 177.4(2)
Re1 N2 C18 C1 8.7(3)
C19 O1 C18 N2 -6.7(2)
C19 O1 C18 C1 173.39(16)
C11 C12 C4 C3 3.6(3)
C5 C12 C4 C3 -175.35(19)
C9 N10 C13 C14 1.8(3)
Re1 N10 C13 C14 -177.13(14)
C9 N10 C13 C11 -176.14(17)
Re1 N10 C13 C11 4.9(2)
C7 C14 C13 N10 -1.3(3)
C6 C14 C13 N10 -179.89(17)
C7 C14 C13 C11 176.58(17)
C6 C14 C13 C11 -2.0(3)
N1 C11 C13 N10 2.1(2)
C12 C11 C13 N10 179.91(17)
N1 C11 C13 C14 -175.85(16)
C12 C11 C13 C14 1.9(3)
C12 C4 C3 C2 -2.2(3)
N1 C2 C3 C4 -1.5(3)
C18 N2 C20 C19 10.1(2)
Re1 N2 C20 C19 -179.19(12)
O1 C19 C20 N2 -13.3(2)
C9 C8 C7 C14 0.6(3)
C13 C14 C7 C8 0.1(3)
C6 C14 C7 C8 178.57(19)
